data_9001708
loop_
_publ_author_name
'Libowitzky, E.'
'Armbruster, T.'

_publ_section_title
;Low-temperature phase transitions and the role of hydrogen bonds in lawsonite
 Sample: T = 155 K
;
_journal_name_full 'American Mineralogist'
_journal_page_first 1277
_journal_page_last 1285
_journal_volume 80
_journal_year 1995
_chemical_formula_sum 'Al2 Ca H4 O10 Si2'
_chemical_name_mineral Lawsonite
_symmetry_space_group_name_H-M 'P m c n'
_cell_angle_alpha 90
_cell_angle_beta 90
_cell_angle_gamma 90
_cell_length_a 5.853
_cell_length_b 8.766
_cell_length_c 13.100
_cell_formula_units_Z 4
_cell_volume 672.127
_diffrn_ambient_temperature 155
_exptl_crystal_density_diffrn 3.105
_cod_depositor_comments
;
 Adding the _atom_site_type_symbol data item.

 Antanas Vaitkus,
 2017-02-17
;
_cod_original_formula_sum 'Ca Al2 Si2 O10 H4'
_cod_database_code 9001708

loop_
_symmetry_equiv_pos_as_xyz
x,y,z
-x,y,z
1/2+x,1/2-y,-z
1/2+x,1/2+y,1/2-z
-x,-y,1/2+z
x,-y,1/2+z
1/2-x,1/2+y,1/2-z
1/2-x,1/2-y,-z

loop_
_atom_site_label
_atom_site_type_symbol
_atom_site_fract_x
_atom_site_fract_y
_atom_site_fract_z
_atom_site_U_iso_or_equiv
Ca Ca 0.00000 0.33211 0.25098 0.00518
Al Al 0.25000 0.25000 0.00000 0.00251
Ala Al 0.25000 0.25000 0.50000 0.00286
Si Si 0.00000 0.98030 0.13184 0.00294
Sia Si 0.00000 0.97837 0.36563 0.00306
O1 O 0.00000 0.05004 0.24891 0.00527
O2 O 0.27560 0.37319 0.12012 0.00565
O2a O 0.27153 0.37979 0.38414 0.00434
O3 O 0.00000 0.13730 0.06313 0.00431
O3a O 0.00000 0.13550 0.43421 0.00418
O4 O 0.00000 0.64020 0.05104 0.00443
O4a O 0.00000 0.63280 0.45915 0.00545
O5 O 0.00000 0.60870 0.24826 0.01127
Hw H 0.00000 0.64200 0.18700 0.02406
Hwa H 0.00000 0.67800 0.28700 0.04433
Hh H 0.00000 0.54100 0.03500 0.04559
Hha H 0.00000 0.57100 0.41500 0.08992

_database_code_amcsd 0001764
